data_2108979
loop_
_publ_author_name
'Chernyshov, Dmitry'
'Dyadkin, Vadim'
'T\"ornroos, Karl Wilhelm'

_publ_section_title
;
 Preliminary observations of the interplay of radiation damage with spin
 crossover
;
_journal_issue '3 Part 1'
_journal_name_full 'Acta Crystallographica Section B'
_journal_page_first
;
;
_journal_paper_doi 10.1107/S205252062200467X
_journal_volume 78
_journal_year 2022
_chemical_formula_sum 'C8.25 H25.5 Br1.5 Fe0.75 N4.5 O0.75'
_chemical_formula_weight 361.58
_space_group_crystal_system trigonal
_space_group_IT_number 166
_space_group_name_Hall '-R 3 2"'
_space_group_name_H-M_alt 'R -3 m :H'
_atom_sites_solution_hydrogens mixed
_audit_creation_method SHELXL-2014/7
_cell_angle_alpha 90
_cell_angle_beta 90
_cell_angle_gamma 120
_cell_formula_units_Z 4
_cell_length_a 7.4091(4)
_cell_length_b 7.4091(4)
_cell_length_c 31.216(2)
_cell_measurement_reflns_used 860
_cell_measurement_temperature 83(2)
_cell_measurement_theta_max 27.6640
_cell_measurement_theta_min 2.1570
_cell_volume 1484.02(15)
_computing_structure_refinement 'SHELXL-2014/7 (Sheldrick, 2014)'
_diffrn_ambient_temperature 83(2)
_diffrn_measured_fraction_theta_full 0.947
_diffrn_measured_fraction_theta_max 0.932
_diffrn_measurement_device_type 'abstract diffractometer'
_diffrn_measurement_method '\w scans'
_diffrn_radiation_probe x-ray
_diffrn_radiation_type synchrotron
_diffrn_radiation_wavelength 0.78405
_diffrn_reflns_av_R_equivalents 0.0080
_diffrn_reflns_av_unetI/netI 0.0040
_diffrn_reflns_Laue_measured_fraction_full 0.947
_diffrn_reflns_Laue_measured_fraction_max 0.932
_diffrn_reflns_limit_h_max 9
_diffrn_reflns_limit_h_min -8
_diffrn_reflns_limit_k_max 9
_diffrn_reflns_limit_k_min -9
_diffrn_reflns_limit_l_max 37
_diffrn_reflns_limit_l_min -37
_diffrn_reflns_number 2197
_diffrn_reflns_point_group_measured_fraction_full 0.947
_diffrn_reflns_point_group_measured_fraction_max 0.932
_diffrn_reflns_theta_full 28.062
_diffrn_reflns_theta_max 29.323
_diffrn_reflns_theta_min 2.159
_diffrn_source synchrotron
_diffrn_standards_decay_% 0
_diffrn_standards_interval_time 0
_diffrn_standards_number 0
_exptl_absorpt_coefficient_mu 6.134
_exptl_absorpt_correction_T_max 1.00000
_exptl_absorpt_correction_T_min 0.78935
_exptl_absorpt_correction_type multi-scan
_exptl_absorpt_process_details
;
CrysAlisPro 1.171.39.46 (Rigaku Oxford Diffraction, 2018)
Empirical absorption correction using spherical harmonics,
 implemented in SCALE3 ABSPACK scaling algorithm.
;
_exptl_crystal_colour colourless
_exptl_crystal_density_diffrn 1.618
_exptl_crystal_description ' hexagonal flat prism'
_exptl_crystal_F_000 738
_exptl_crystal_size_max 0.240
_exptl_crystal_size_mid 0.220
_exptl_crystal_size_min 0.160
_refine_diff_density_max 1.203
_refine_diff_density_min -0.419
_refine_diff_density_rms 0.184
_refine_ls_extinction_method none
_refine_ls_goodness_of_fit_ref 1.138
_refine_ls_hydrogen_treatment constr
_refine_ls_matrix_type full
_refine_ls_number_parameters 33
_refine_ls_number_reflns 396
_refine_ls_number_restraints 1
_refine_ls_restrained_S_all 1.137
_refine_ls_R_factor_all 0.0952
_refine_ls_R_factor_gt 0.0863
_refine_ls_shift/su_max 0.403
_refine_ls_shift/su_mean 0.025
_refine_ls_structure_factor_coef Fsqd
_refine_ls_weighting_details 'w=1/[\s^2^(Fo^2^)+(0.1376P)^2^+10.4317P] where P=(Fo^2^+2Fc^2^)/3'
_refine_ls_weighting_scheme calc
_refine_ls_wR_factor_gt 0.2270
_refine_ls_wR_factor_ref 0.2432
_reflns_Friedel_coverage 0.000
_reflns_number_gt 335
_reflns_number_total 396
_reflns_threshold_expression 'I > 2\s(I)'
_cod_data_source_file wu5003sup1.cif
_cod_data_source_block 1st_083K
_cod_original_cell_volume 1484.02(19)
_cod_original_sg_symbol_H-M 'R -3 m'
_cod_original_formula_sum 'C8.25 H25.50 Br1.50 Fe0.75 N4.50 O0.75'
_cod_database_code 2108979
_publcif_datablock.id {07624545-9f53-4b7a-8b2a-45c59330d88b}

_shelx_shelxl_version_number 2014/7
_shelx_space_group_comment
;
The symmetry employed for this shelxl refinement is uniquely defined
by the following loop, which should always be used as a source of
symmetry information in preference to the above space-group names.
They are only intended as comments.
;
_shelx_estimated_absorpt_t_min 0.321
_shelx_estimated_absorpt_t_max 0.440
_oxdiff_exptl_absorpt_empirical_full_min 0.858
_oxdiff_exptl_absorpt_empirical_full_max 1.220
_oxdiff_exptl_absorpt_empirical_details
;
Empirical correction (ABSPACK) includes:
- Absorption correction using spherical harmonics
- Frame scaling
;
_publcif_info_exptl_table_max_cols 5
_publcif_info_exptl_table_use_headnotes n
_publcif_funding_html
;
;

loop_
_space_group_symop_operation_xyz
'x, y, z'
'-y, x-y, z'
'-x+y, -x, z'
'y, x, -z'
'x-y, -y, -z'
'-x, -x+y, -z'
'x+2/3, y+1/3, z+1/3'
'-y+2/3, x-y+1/3, z+1/3'
'-x+y+2/3, -x+1/3, z+1/3'
'y+2/3, x+1/3, -z+1/3'
'x-y+2/3, -y+1/3, -z+1/3'
'-x+2/3, -x+y+1/3, -z+1/3'
'x+1/3, y+2/3, z+2/3'
'-y+1/3, x-y+2/3, z+2/3'
'-x+y+1/3, -x+2/3, z+2/3'
'y+1/3, x+2/3, -z+2/3'
'x-y+1/3, -y+2/3, -z+2/3'
'-x+1/3, -x+y+2/3, -z+2/3'
'-x, -y, -z'
'y, -x+y, -z'
'x-y, x, -z'
'-y, -x, z'
'-x+y, y, z'
'x, x-y, z'
'-x+2/3, -y+1/3, -z+1/3'
'y+2/3, -x+y+1/3, -z+1/3'
'x-y+2/3, x+1/3, -z+1/3'
'-y+2/3, -x+1/3, z+1/3'
'-x+y+2/3, y+1/3, z+1/3'
'x+2/3, x-y+1/3, z+1/3'
'-x+1/3, -y+2/3, -z+2/3'
'y+1/3, -x+y+2/3, -z+2/3'
'x-y+1/3, x+2/3, -z+2/3'
'-y+1/3, -x+2/3, z+2/3'
'-x+y+1/3, y+2/3, z+2/3'
'x+1/3, x-y+2/3, z+2/3'

loop_
_atom_site_label
_atom_site_type_symbol
_atom_site_fract_x
_atom_site_fract_y
_atom_site_fract_z
_atom_site_U_iso_or_equiv
_atom_site_adp_type
_atom_site_occupancy
_atom_site_site_symmetry_order
_atom_site_calc_flag
_atom_site_refinement_flags_posn
_atom_site_refinement_flags_adp
_atom_site_refinement_flags_occupancy
_atom_site_disorder_assembly
_atom_site_disorder_group
C1 C 0.0000 0.0000 0.1511(5) 0.118(6) Uani 1 6 d S T P . .
H1A H -0.1487 -0.0744 0.1615 0.177 Uiso 1 2 d R U P . .
C2 C 0.0000 0.0000 0.0997(4) 0.090(4) Uani 1 6 d S T P . .
C3 C -0.1129(7) 0.1129(7) 0.0847(2) 0.096(2) Uani 1 2 d S T P . .
H3A H -0.2462 0.0604 0.1010 0.115 Uiso 0.5 1 d R U P . .
H3B H -0.0236 0.2696 0.0921 0.115 Uiso 0.5 1 d R U P . .
C4 C 0.1624(7) 0.5812(3) 0.13854(17) 0.13(2) Uiso 0.1667 2 d DS . P . .
H4A H 0.1539 0.4600 0.1240 0.199 Uiso 0.0833 1 calc R U P . .
H4B H 0.1801 0.6860 0.1172 0.199 Uiso 0.0833 1 calc R U P . .
H4C H 0.0340 0.5380 0.1548 0.199 Uiso 0.0833 1 calc R U P . .
O1 O 0.3333 0.6667 0.1667 0.254(18) Uani 1 12 d DS T P . .
H1 H 0.3665 0.5729 0.1728 0.381 Uiso 0.0833 1 d R U P . .
Fe1 Fe 0.0000 0.0000 0.0000 0.0589(5) Uani 1 12 d S T P . .
Br1 Br 0.3333 0.6667 0.03649(5) 0.0923(5) Uani 1 6 d S T P . .
N1 N -0.1449(11) 0.1060(13) 0.04029(18) 0.0917(19) Uani 0.5 1 d . . P . .
H1B H -0.1197 0.2373 0.0317 0.110 Uiso 0.5 1 d R U P . .
H1C H -0.2883 0.0130 0.0374 0.110 Uiso 0.5 1 d R U P . .

loop_
_atom_site_aniso_label
_atom_site_aniso_U_11
_atom_site_aniso_U_22
_atom_site_aniso_U_33
_atom_site_aniso_U_23
_atom_site_aniso_U_13
_atom_site_aniso_U_12
C1 0.132(8) 0.132(8) 0.090(9) 0.000 0.000 0.066(4)
C2 0.107(6) 0.107(6) 0.058(6) 0.000 0.000 0.053(3)
C3 0.114(2) 0.114(2) 0.077(4) -0.0081(19) 0.0081(19) 0.069(3)
O1 0.28(3) 0.28(3) 0.20(3) 0.000 0.000 0.141(13)
Fe1 0.0618(6) 0.0618(6) 0.0529(9) 0.000 0.000 0.0309(3)
Br1 0.0895(6) 0.0895(6) 0.0979(10) 0.000 0.000 0.0447(3)
N1 0.086(3) 0.130(4) 0.080(4) 0.010(4) 0.008(3) 0.070(2)

loop_
_atom_type_symbol
_atom_type_description
_atom_type_scat_dispersion_real
_atom_type_scat_dispersion_imag
_atom_type_scat_source
C C 0.0045 0.0021 'International Tables Vol C Tables 4.2.6.8 and 6.1.1.4'
H H 0.0000 0.0000 'International Tables Vol C Tables 4.2.6.8 and 6.1.1.4'
N N 0.0085 0.0043 'International Tables Vol C Tables 4.2.6.8 and 6.1.1.4'
O O 0.0143 0.0078 'International Tables Vol C Tables 4.2.6.8 and 6.1.1.4'
Fe Fe 0.3574 1.0178 'International Tables Vol C Tables 4.2.6.8 and 6.1.1.4'
Br Br -0.7602 2.8992 'International Tables Vol C Tables 4.2.6.8 and 6.1.1.4'

loop_
_geom_angle_atom_site_label_1
_geom_angle_atom_site_label_2
_geom_angle_atom_site_label_3
_geom_angle
_geom_angle_site_symmetry_1
_geom_angle_site_symmetry_3
_geom_angle_publ_flag
C3 C2 C3 111.0(5) 2 3 ?
C3 C2 C3 111.0(5) 2 . ?
C3 C2 C3 111.0(5) 3 . ?
C3 C2 C1 107.9(5) 2 . ?
C3 C2 C1 107.9(5) 3 . ?
C3 C2 C1 107.9(5) . . ?
N1 C3 N1 11.8(6) 22 . ?
N1 C3 C2 114.4(8) 22 . ?
N1 C3 C2 114.4(8) . . ?
O1 C4 C4 47.46(18) . 3_565 ?
O1 C4 C4 47.46(18) . 2_665 ?
C4 C4 C4 60.0 3_565 2_665 ?
C4 O1 C4 85.1(4) 3_565 2_665 ?
C4 O1 C4 94.9(4) 3_565 25_565 ?
C4 O1 C4 94.9(4) 2_665 25_565 ?
C4 O1 C4 180.0 3_565 27 ?
C4 O1 C4 94.9(4) 2_665 27 ?
C4 O1 C4 85.1(4) 25_565 27 ?
C4 O1 C4 85.1(4) 3_565 . ?
C4 O1 C4 85.1(4) 2_665 . ?
C4 O1 C4 180.0(3) 25_565 . ?
C4 O1 C4 94.9(4) 27 . ?
C4 O1 C4 94.9(4) 3_565 26_455 ?
C4 O1 C4 180.0 2_665 26_455 ?
C4 O1 C4 85.1(4) 25_565 26_455 ?
C4 O1 C4 85.1(4) 27 26_455 ?
C4 O1 C4 94.9(4) . 26_455 ?
N1 Fe1 N1 91.4(4) . 23 ?
N1 Fe1 N1 88.6(4) . 5 ?
N1 Fe1 N1 180.0(2) 23 5 ?
N1 Fe1 N1 86.2(3) . 2 ?
N1 Fe1 N1 80.4(4) 23 2 ?
N1 Fe1 N1 99.6(4) 5 2 ?
N1 Fe1 N1 93.8(3) . 20 ?
N1 Fe1 N1 99.6(4) 23 20 ?
N1 Fe1 N1 80.4(4) 5 20 ?
N1 Fe1 N1 180.0(4) 2 20 ?
N1 Fe1 N1 86.2(3) . 3 ?
N1 Fe1 N1 8.1(4) 23 3 ?
N1 Fe1 N1 171.9(4) 5 3 ?
N1 Fe1 N1 86.2(3) 2 3 ?
N1 Fe1 N1 93.8(3) 20 3 ?
N1 Fe1 N1 93.8(3) . 21 ?
N1 Fe1 N1 171.9(4) 23 21 ?
N1 Fe1 N1 8.1(4) 5 21 ?
N1 Fe1 N1 93.8(3) 2 21 ?
N1 Fe1 N1 86.2(3) 20 21 ?
N1 Fe1 N1 180.0(2) 3 21 ?
N1 Fe1 N1 80.4(4) . 24 ?
N1 Fe1 N1 86.2(3) 23 24 ?
N1 Fe1 N1 93.8(3) 5 24 ?
N1 Fe1 N1 8.1(4) 2 24 ?
N1 Fe1 N1 171.9(4) 20 24 ?
N1 Fe1 N1 91.4(4) 3 24 ?
N1 Fe1 N1 88.6(4) 21 24 ?
N1 Fe1 N1 99.6(4) . 6 ?
N1 Fe1 N1 93.8(3) 23 6 ?
N1 Fe1 N1 86.2(3) 5 6 ?
N1 Fe1 N1 171.9(4) 2 6 ?
N1 Fe1 N1 8.1(4) 20 6 ?
N1 Fe1 N1 88.6(4) 3 6 ?
N1 Fe1 N1 91.4(4) 21 6 ?
N1 Fe1 N1 180.0(5) 24 6 ?
N1 Fe1 N1 8.1(4) . 22 ?
N1 Fe1 N1 86.2(3) 23 22 ?
N1 Fe1 N1 93.8(3) 5 22 ?
N1 Fe1 N1 91.4(4) 2 22 ?
N1 Fe1 N1 88.6(4) 20 22 ?
N1 Fe1 N1 80.4(4) 3 22 ?
N1 Fe1 N1 99.6(4) 21 22 ?
N1 Fe1 N1 86.2(3) 24 22 ?
N1 Fe1 N1 93.8(3) 6 22 ?
N1 Fe1 N1 171.9(4) . 4 ?
N1 Fe1 N1 93.8(3) 23 4 ?
N1 Fe1 N1 86.2(3) 5 4 ?
N1 Fe1 N1 88.6(4) 2 4 ?
N1 Fe1 N1 91.4(4) 20 4 ?
N1 Fe1 N1 99.6(4) 3 4 ?
N1 Fe1 N1 80.4(4) 21 4 ?
N1 Fe1 N1 93.8(3) 24 4 ?
N1 Fe1 N1 86.2(3) 6 4 ?
N1 Fe1 N1 180.0(5) 22 4 ?
N1 Fe1 N1 180.0 . 19 ?
N1 Fe1 N1 88.6(4) 23 19 ?
N1 Fe1 N1 91.4(4) 5 19 ?
N1 Fe1 N1 93.8(3) 2 19 ?
N1 Fe1 N1 86.2(3) 20 19 ?
N1 Fe1 N1 93.8(3) 3 19 ?
N1 Fe1 N1 86.2(3) 21 19 ?
N1 Fe1 N1 99.6(4) 24 19 ?
N1 Fe1 N1 80.4(4) 6 19 ?
N1 Fe1 N1 171.9(4) 22 19 ?
N1 Fe1 N1 8.1(4) 4 19 ?
N1 N1 C3 84.1(3) 22 . ?
N1 N1 Fe1 86.0(2) 22 . ?
C3 N1 Fe1 120.6(6) . . ?

loop_
_geom_bond_atom_site_label_1
_geom_bond_atom_site_label_2
_geom_bond_distance
_geom_bond_site_symmetry_2
_geom_bond_publ_flag
C1 C2 1.60(2) . ?
C2 C3 1.522(10) 2 ?
C2 C3 1.522(10) 3 ?
C2 C3 1.522(10) . ?
C3 N1 1.404(9) 22 ?
C3 N1 1.404(9) . ?
C4 O1 1.405(3) . ?
C4 C4 1.900(8) 3_565 ?
C4 C4 1.900(8) 2_665 ?
O1 C4 1.405(3) 3_565 ?
O1 C4 1.405(3) 2_665 ?
O1 C4 1.405(3) 25_565 ?
O1 C4 1.405(3) 27 ?
O1 C4 1.405(3) 26_455 ?
Fe1 N1 2.048(7) . ?
Fe1 N1 2.048(7) 23 ?
Fe1 N1 2.048(7) 5 ?
Fe1 N1 2.048(7) 2 ?
Fe1 N1 2.048(7) 20 ?
Fe1 N1 2.048(7) 3 ?
Fe1 N1 2.048(7) 21 ?
Fe1 N1 2.048(7) 24 ?
Fe1 N1 2.048(7) 6 ?
Fe1 N1 2.048(7) 22 ?
Fe1 N1 2.048(7) 4 ?
Fe1 N1 2.048(7) 19 ?
N1 N1 0.289(15) 22 ?

loop_
_geom_torsion_atom_site_label_1
_geom_torsion_atom_site_label_2
_geom_torsion_atom_site_label_3
_geom_torsion_atom_site_label_4
_geom_torsion
_geom_torsion_site_symmetry_1
_geom_torsion_site_symmetry_2
_geom_torsion_site_symmetry_3
_geom_torsion_site_symmetry_4
_geom_torsion_publ_flag
C3 C2 C3 N1 -68.5(7) 2 . . 22 ?
C3 C2 C3 N1 55.5(8) 3 . . 22 ?
C1 C2 C3 N1 173.5(3) . . . 22 ?
C3 C2 C3 N1 -55.5(8) 2 . . . ?
C3 C2 C3 N1 68.5(7) 3 . . . ?
C1 C2 C3 N1 -173.5(3) . . . . ?
C4 C4 O1 C4 85.5(3) 2_665 . . 3_565 ?
C4 C4 O1 C4 -85.5(3) 3_565 . . 2_665 ?
C4 C4 O1 C4 179.997(1) 3_565 . . 27 ?
C4 C4 O1 C4 -94.5(3) 2_665 . . 27 ?
C4 C4 O1 C4 94.5(3) 3_565 . . 26_455 ?
C4 C4 O1 C4 180.001(1) 2_665 . . 26_455 ?
C2 C3 N1 N1 -92.70(17) . . . 22 ?
N1 C3 N1 Fe1 81.7(4) 22 . . . ?
C2 C3 N1 Fe1 -10.9(6) . . . . ?

loop_
_publcif_info_datablock.id
_publcif_info_datablock.publ_exptl
_publcif_info_datablock.publ_geom
_publcif_info_datablock.structure
{2a2595ad-514b-49ce-ab0b-88a369b95364} y y y
{29dd24f3-697b-407a-b265-21e3af2e9126} y y y
{07624545-9f53-4b7a-8b2a-45c59330d88b} y y y

loop_
_publcif_info_exptl_table_extra_item
sin_theta_over_lambda_max

loop_
_publcif_info_exptl_table_header_item
?

loop_
_publcif_info_tables.block_id
_publcif_info_tables.reference_item
{2a2595ad-514b-49ce-ab0b-88a369b95364} '_publcif_info_datablock.publ_exptl'

loop_
_publcif_info_cif.paper_type
CB

_cod_database_fobs_code 2108979
